data_4038068
loop_
_publ_author_name
'Dong, Yafang'
'Sakai, Masahiko'
'Fuji, Kazuto'
'Sekine, Kohei'
'Kuninobu, Yoichiro'

_publ_section_title
;
 Synthesis of six-membered silacycles by borane-catalyzed double
 sila-Friedel--Crafts reaction
;
_journal_name_full 'Beilstein Journal of Organic Chemistry'
_journal_page_first 409
_journal_page_last 414
_journal_paper_doi 10.3762/bjoc.16.39
_journal_volume 16
_journal_year 2020
_chemical_formula_moiety '0.8(C28 H28 N2 O Si)'
_chemical_formula_sum 'C28 H28 N2 O Si'
_chemical_formula_weight 436.61
_space_group_crystal_system triclinic
_space_group_IT_number 2
_space_group_name_Hall '-P 1'
_space_group_name_H-M_alt 'P -1'
_atom_sites_solution_hydrogens geom
_atom_sites_solution_primary dual
_audit_creation_date 2020-01-25
_audit_creation_method
;
Olex2 1.2
(compiled 2018.05.29 svn.r3508 for OlexSys, GUI svn.r5506)
;
_cell_angle_alpha 83.723(3)
_cell_angle_beta 73.112(3)
_cell_angle_gamma 86.634(3)
_cell_formula_units_Z 5
_cell_length_a 12.4645(5)
_cell_length_b 12.9987(5)
_cell_length_c 16.7305(5)
_cell_measurement_reflns_used 28800
_cell_measurement_temperature 123(2)
_cell_measurement_theta_max 31.0640
_cell_measurement_theta_min 1.9060
_cell_volume 2577.23(17)
_computing_cell_refinement 'CrysAlisPro 1.171.39.46 (Rigaku OD, 2018)'
_computing_data_collection 'CrysAlisPro 1.171.39.46 (Rigaku OD, 2018)'
_computing_data_reduction 'CrysAlisPro 1.171.39.46 (Rigaku OD, 2018)'
_computing_molecular_graphics 'Olex2 (Dolomanov et al., 2009)'
_computing_publication_material 'Olex2 (Dolomanov et al., 2009)'
_computing_structure_refinement 'ShelXL (Sheldrick, 2015)'
_computing_structure_solution 'ShelXT (Sheldrick, 2015)'
_diffrn_ambient_temperature 123(2)
_diffrn_detector 'CCD area detector'
_diffrn_detector_area_resol_mean 28.5714
_diffrn_detector_type 'Rigaku Saturn70 area detector'
_diffrn_measured_fraction_theta_full 0.999
_diffrn_measured_fraction_theta_max 0.898
_diffrn_measurement_details
;
List of Runs (angles in degrees, time in seconds):

  # Type    Start    End  Width  t~exp~   \w     \q     \k     \f   Frames
--------------------------------------------------------------------------
  1  \w   -110.00  70.00   0.50    5.00    --  -20.00  45.00 180.00  360
  2  \w   -110.00  70.00   0.50    5.00    --  -20.00  45.00  90.00  360
  3  \w   -110.00  70.00   0.50    5.00    --  -20.00  45.00   0.00  360
  4  \w   -110.00  70.00   0.50    5.00    --  -20.00  45.00 270.00  360
;
_diffrn_measurement_device AFC10
_diffrn_measurement_device_type 'Fixed Chi 2 circle'
_diffrn_measurement_method '\w scans'
_diffrn_orient_matrix_type 'CrysAlisPro convention (1999,Acta A55,543-557)'
_diffrn_orient_matrix_UB_11 0.0135958000
_diffrn_orient_matrix_UB_12 -0.0499952000
_diffrn_orient_matrix_UB_13 -0.0139890000
_diffrn_orient_matrix_UB_21 -0.0100057000
_diffrn_orient_matrix_UB_22 -0.0217861000
_diffrn_orient_matrix_UB_23 0.0421818000
_diffrn_orient_matrix_UB_31 -0.0570489000
_diffrn_orient_matrix_UB_32 -0.0064703000
_diffrn_orient_matrix_UB_33 0.0025580000
_diffrn_radiation_detector CCD
_diffrn_radiation_monochromator 'multi-layer mirror optics'
_diffrn_radiation_probe x-ray
_diffrn_radiation_type MoK\a
_diffrn_radiation_wavelength 0.71073
_diffrn_reflns_av_R_equivalents 0.0927
_diffrn_reflns_av_unetI/netI 0.0651
_diffrn_reflns_Laue_measured_fraction_full 0.999
_diffrn_reflns_Laue_measured_fraction_max 0.898
_diffrn_reflns_limit_h_max 17
_diffrn_reflns_limit_h_min -17
_diffrn_reflns_limit_k_max 18
_diffrn_reflns_limit_k_min -18
_diffrn_reflns_limit_l_max 23
_diffrn_reflns_limit_l_min -24
_diffrn_reflns_number 45536
_diffrn_reflns_point_group_measured_fraction_full 0.999
_diffrn_reflns_point_group_measured_fraction_max 0.898
_diffrn_reflns_theta_full 25.242
_diffrn_reflns_theta_max 31.010
_diffrn_reflns_theta_min 1.577
_diffrn_source 'rotating anode X-ray generator'
_diffrn_source_current 16.0000
_diffrn_source_power 0.8000
_diffrn_source_type micromax007
_diffrn_source_voltage 50.0000
_exptl_absorpt_coefficient_mu 0.140
_exptl_absorpt_correction_T_max 1.00000
_exptl_absorpt_correction_T_min 0.74440
_exptl_absorpt_correction_type multi-scan
_exptl_absorpt_process_details
;
CrysAlisPro 1.171.39.46 (Rigaku Oxford Diffraction, 2018)
Empirical absorption correction using spherical harmonics,
 implemented in SCALE3 ABSPACK scaling algorithm.
;
_exptl_crystal_colour colourless
_exptl_crystal_colour_primary colourless
_exptl_crystal_density_diffrn 1.407
_exptl_crystal_description prism
_exptl_crystal_F_000 1160
_exptl_crystal_size_max 0.4
_exptl_crystal_size_mid 0.25
_exptl_crystal_size_min 0.24
_refine_diff_density_max 0.507
_refine_diff_density_min -1.075
_refine_diff_density_rms 0.141
_refine_ls_extinction_method none
_refine_ls_goodness_of_fit_ref 1.058
_refine_ls_hydrogen_treatment constr
_refine_ls_matrix_type full
_refine_ls_number_parameters 585
_refine_ls_number_reflns 14757
_refine_ls_number_restraints 0
_refine_ls_restrained_S_all 1.058
_refine_ls_R_factor_all 0.1067
_refine_ls_R_factor_gt 0.0870
_refine_ls_shift/su_max 0.000
_refine_ls_shift/su_mean 0.000
_refine_ls_structure_factor_coef Fsqd
_refine_ls_weighting_details 'w=1/[\s^2^(Fo^2^)+(0.1541P)^2^+1.3325P] where P=(Fo^2^+2Fc^2^)/3'
_refine_ls_weighting_scheme calc
_refine_ls_wR_factor_gt 0.2284
_refine_ls_wR_factor_ref 0.2555
_reflns_Friedel_coverage 0.000
_reflns_number_gt 11159
_reflns_number_total 14757
_reflns_threshold_expression 'I > 2\s(I)'
_cod_data_source_file 1860-5397-16-39-S2.cif
_cod_data_source_block 3a
_cod_depositor_comments 'Adding full bibliography for 4038068.cif.'
_cod_database_code 4038068
_shelx_shelxl_version_number 2018/3
_chemical_oxdiff_formula 'C28 H28 N2 O1 Si1'
_shelx_space_group_comment
;
The symmetry employed for this shelxl refinement is uniquely defined
by the following loop, which should always be used as a source of
symmetry information in preference to the above space-group names.
They are only intended as comments.
;
_reflns_odcompleteness_completeness 99.93
_reflns_odcompleteness_iscentric 1
_reflns_odcompleteness_theta 26.32
_olex2_refinement_description
;
1. Fixed Uiso
 At 1.2 times of:
  All C(H) groups
 At 1.5 times of:
  All C(H,H,H) groups
2.a Aromatic/amide H refined with riding coordinates:
 C18(H00C), C28(H00D), C46(H00E), C52(H00G), C22(H00H), C19(H00I), C24(H00J),
 C26(H00L), C25(H00O), C31(H00P), C50(H00Q), C30(H00R), C27(H00U), C47(H00V),
 C53(H00X), C56(H00Z), C10(H010), C21(H011), C41(H012), C2(H013), C20(H014),
 C38(H015), C55(H017), C54(H019), C33(H01q), C49(H01r), C48(H01v), C11(H01G),
 C13(H01I), C5(H01J), C39(H01w), C3(H01L)
2.b Idealised Me refined as rotating group:
 C35(H01s,H01t,H01u), C36(H01x,H01y,H), C43(H01z,Ha,Hb), C44(H01,Hc,Hd),
 C15(H01a,H01b,H01c), C16(H01d,H01e,H01f), C7(H01h,H01k,H01m), C8(H01n,H01o,
 H01p)
;
_olex2_submission_special_instructions 'No special instructions were received'
_oxdiff_exptl_absorpt_empirical_details
;
Empirical correction (ABSPACK) includes:
- Absorption correction using spherical harmonics
- Frame scaling
- Detector area scaling
;
_oxdiff_exptl_absorpt_empirical_full_max 2.044
_oxdiff_exptl_absorpt_empirical_full_min 0.787

loop_
_space_group_symop_operation_xyz
'x, y, z'
'-x, -y, -z'

loop_
_atom_site_label
_atom_site_type_symbol
_atom_site_fract_x
_atom_site_fract_y
_atom_site_fract_z
_atom_site_U_iso_or_equiv
_atom_site_adp_type
_atom_site_occupancy
_atom_site_site_symmetry_order
_atom_site_calc_flag
_atom_site_refinement_flags_posn
_atom_site_refinement_flags_adp
_atom_site_refinement_flags_occupancy
_atom_site_disorder_assembly
_atom_site_disorder_group
Si01 Si 0.65308(5) 0.40071(4) 0.71178(3) 0.02146(14) Uani 1 1 d . . . . .
Si02 Si 0.87196(5) 0.25278(4) 0.26729(3) 0.02166(14) Uani 1 1 d . . . . .
O003 O 1.10297(14) 0.19987(14) 0.13401(10) 0.0341(4) Uani 1 1 d . . . . .
O004 O 0.74279(17) 0.27117(14) 0.85223(11) 0.0403(4) Uani 1 1 d . . . . .
C005 C 0.67307(17) 0.54009(14) 0.66995(12) 0.0218(4) Uani 1 1 d . . . . .
N006 N 1.26754(18) -0.02185(16) 0.31175(15) 0.0395(5) Uani 1 1 d . . . . .
C007 C 0.99449(17) 0.17555(15) 0.28343(13) 0.0235(4) Uani 1 1 d . . . . .
C008 C 0.74271(17) 0.17320(14) 0.29947(13) 0.0240(4) Uani 1 1 d . . . . .
C009 C 0.83811(17) 0.36764(14) 0.32991(12) 0.0228(4) Uani 1 1 d . . . . .
C00A C 0.78739(18) 0.32844(16) 0.70106(14) 0.0266(4) Uani 1 1 d . . . . .
C00B C 0.56249(17) 0.34342(14) 0.65692(12) 0.0222(4) Uani 1 1 d . . . . .
C00C C 0.58092(19) 0.60182(16) 0.66110(14) 0.0277(4) Uani 1 1 d . . . . .
H00C H 0.512598 0.570951 0.669381 0.033 Uiso 1 1 calc R . . . .
C00D C 0.58795(18) 0.35792(16) 0.56957(13) 0.0271(4) Uani 1 1 d . . . . .
H00D H 0.646835 0.399983 0.539273 0.032 Uiso 1 1 calc R . . . .
C00E C 0.73783(18) 0.42410(16) 0.33535(13) 0.0268(4) Uani 1 1 d . . . . .
H00E H 0.686707 0.401296 0.310737 0.032 Uiso 1 1 calc R . . . .
C00F C 1.08782(18) 0.15747(16) 0.21617(13) 0.0260(4) Uani 1 1 d . . . . .
C00G C 0.69028(18) 0.14631(16) 0.38455(14) 0.0279(4) Uani 1 1 d . . . . .
H00G H 0.716346 0.173175 0.424497 0.033 Uiso 1 1 calc R . . . .
C00H C 0.77515(19) 0.58822(16) 0.65429(15) 0.0301(4) Uani 1 1 d . . . . .
H00H H 0.838289 0.548866 0.658730 0.036 Uiso 1 1 calc R . . . .
C00I C 0.5885(2) 0.70825(17) 0.64022(15) 0.0316(5) Uani 1 1 d . . . . .
H00I H 0.525534 0.747858 0.635846 0.038 Uiso 1 1 calc R . . . .
C00J C 0.47265(19) 0.28095(15) 0.70079(13) 0.0270(4) Uani 1 1 d . . . . .
H00J H 0.453665 0.271015 0.759057 0.032 Uiso 1 1 calc R . . . .
N00K N 1.0325(2) 0.3775(2) -0.10803(14) 0.0517(6) Uani 1 1 d . . . . .
C00L C 0.4383(2) 0.24773(17) 0.57182(15) 0.0320(5) Uani 1 1 d . . . . .
H00L H 0.397675 0.215598 0.543409 0.038 Uiso 1 1 calc R . . . .
C00M C 0.58810(19) 0.38349(16) 0.82560(13) 0.0278(4) Uani 1 1 d . . . . .
C00N C 0.91854(19) 0.28922(16) 0.15344(13) 0.0271(4) Uani 1 1 d . . . . .
C00O C 0.4109(2) 0.23313(16) 0.65830(15) 0.0315(5) Uani 1 1 d . . . . .
H00O H 0.351377 0.191560 0.688251 0.038 Uiso 1 1 calc R . . . .
C00P C 1.08550(19) 0.05939(16) 0.37231(15) 0.0302(4) Uani 1 1 d . . . . .
H00P H 1.083013 0.027497 0.425332 0.036 Uiso 1 1 calc R . . . .
C00Q C 0.9120(2) 0.40326(17) 0.36901(15) 0.0312(4) Uani 1 1 d . . . . .
H00Q H 0.978867 0.366539 0.367145 0.037 Uiso 1 1 calc R . . . .
C00R C 0.99823(18) 0.12419(16) 0.36104(14) 0.0278(4) Uani 1 1 d . . . . .
H00R H 0.937981 0.134549 0.407851 0.033 Uiso 1 1 calc R . . . .
C00S C 0.8120(2) 0.27433(16) 0.77050(15) 0.0311(5) Uani 1 1 d . . . . .
C00T C 1.02456(19) 0.26087(16) 0.10450(14) 0.0287(4) Uani 1 1 d . . . . .
C00U C 0.5269(2) 0.31061(18) 0.52726(14) 0.0322(5) Uani 1 1 d . . . . .
H00U H 0.545072 0.320906 0.469032 0.039 Uiso 1 1 calc R . . . .
C00V C 0.7124(2) 0.51372(17) 0.37668(15) 0.0320(5) Uani 1 1 d . . . . .
H00V H 0.645407 0.550492 0.379071 0.038 Uiso 1 1 calc R . . . .
C00X C 0.6001(2) 0.08041(17) 0.41100(16) 0.0344(5) Uani 1 1 d . . . . .
H00X H 0.567375 0.062759 0.467967 0.041 Uiso 1 1 calc R . . . .
C00Y C 1.17870(19) 0.04183(16) 0.30270(16) 0.0308(5) Uani 1 1 d . . . . .
C00Z C 0.7002(2) 0.13251(18) 0.24139(16) 0.0323(5) Uani 1 1 d . . . . .
H00Z H 0.733389 0.149152 0.184335 0.039 Uiso 1 1 calc R . . . .
C010 C 0.86992(19) 0.32050(18) 0.62326(16) 0.0332(5) Uani 1 1 d . . . . .
H010 H 0.857123 0.356058 0.575396 0.040 Uiso 1 1 calc R . . . .
C011 C 0.7839(2) 0.69510(18) 0.63197(17) 0.0370(5) Uani 1 1 d . . . . .
H011 H 0.852634 0.726177 0.621105 0.044 Uiso 1 1 calc R . . . .
C012 C 1.0648(2) 0.29112(19) 0.01913(15) 0.0353(5) Uani 1 1 d . . . . .
H012 H 1.137441 0.271933 -0.010298 0.042 Uiso 1 1 calc R . . . .
C013 C 0.4828(2) 0.4271(2) 0.86541(15) 0.0367(5) Uani 1 1 d . . . . .
H013 H 0.447015 0.471345 0.833075 0.044 Uiso 1 1 calc R . . . .
C014 C 0.6896(2) 0.75469(17) 0.62607(15) 0.0339(5) Uani 1 1 d . . . . .
H014 H 0.694901 0.825896 0.612571 0.041 Uiso 1 1 calc R . . . .
C015 C 0.8522(2) 0.35068(19) 0.10985(15) 0.0351(5) Uani 1 1 d . . . . .
H015 H 0.780552 0.371711 0.139890 0.042 Uiso 1 1 calc R . . . .
C016 C 0.9960(2) 0.35093(19) -0.02315(15) 0.0385(5) Uani 1 1 d . . . . .
C017 C 0.6088(2) 0.06725(19) 0.26735(18) 0.0384(5) Uani 1 1 d . . . . .
H017 H 0.581235 0.041383 0.227730 0.046 Uiso 1 1 calc R . . . .
C018 C 0.6393(2) 0.32042(17) 0.87803(14) 0.0321(5) Uani 1 1 d . . . . .
C019 C 0.5592(2) 0.04110(17) 0.35214(19) 0.0386(6) Uani 1 1 d . . . . .
H019 H 0.498645 -0.002691 0.369533 0.046 Uiso 1 1 calc R . . . .
N01A N 1.0900(2) 0.15218(19) 0.6791(2) 0.0586(8) Uani 1 1 d . . . . .
C01B C 1.17819(19) 0.09239(17) 0.22459(15) 0.0313(5) Uani 1 1 d . . . . .
H01Q H 1.238575 0.082651 0.177733 0.038 Uiso 1 1 calc R . . . .
C01C C 0.8875(2) 0.49255(18) 0.41066(16) 0.0360(5) Uani 1 1 d . . . . .
H01R H 0.937876 0.515194 0.436016 0.043 Uiso 1 1 calc R . . . .
C01D C 1.2614(2) -0.08055(19) 0.3916(2) 0.0426(6) Uani 1 1 d . . . . .
H01S H 1.259177 -0.033895 0.432769 0.064 Uiso 1 1 calc GR . . . .
H01T H 1.326222 -0.126020 0.385756 0.064 Uiso 1 1 calc GR . . . .
H01U H 1.194905 -0.120641 0.409118 0.064 Uiso 1 1 calc GR . . . .
N01E N 0.4280(3) 0.3160(3) 1.08496(15) 0.0709(9) Uani 1 1 d . . . . .
C01F C 0.7878(2) 0.54769(17) 0.41427(16) 0.0349(5) Uani 1 1 d . . . . .
H01V H 0.771420 0.607487 0.441916 0.042 Uiso 1 1 calc R . . . .
C01G C 0.9687(2) 0.26260(19) 0.6147(2) 0.0417(6) Uani 1 1 d . . . . .
H01G H 1.019899 0.259241 0.561992 0.050 Uiso 1 1 calc R . . . .
C01H C 0.9912(2) 0.20896(18) 0.6857(2) 0.0430(6) Uani 1 1 d . . . . .
C01I C 0.9116(2) 0.21559(18) 0.7636(2) 0.0424(6) Uani 1 1 d . . . . .
H01I H 0.924895 0.180557 0.811510 0.051 Uiso 1 1 calc R . . . .
C01J C 0.5883(3) 0.3004(2) 0.96392(15) 0.0437(6) Uani 1 1 d . . . . .
H01J H 0.625959 0.259194 0.996772 0.052 Uiso 1 1 calc R . . . .
C01K C 0.8885(2) 0.3809(2) 0.02499(16) 0.0405(6) Uani 1 1 d . . . . .
H01W H 0.841472 0.421490 -0.000609 0.049 Uiso 1 1 calc R . . . .
C01L C 0.4298(3) 0.4075(2) 0.95027(16) 0.0453(6) Uani 1 1 d . . . . .
H01L H 0.359825 0.437936 0.973722 0.054 Uiso 1 1 calc R . . . .
C01M C 1.3515(2) -0.0523(2) 0.2379(2) 0.0441(6) Uani 1 1 d . . . . .
H01X H 1.315610 -0.081116 0.202156 0.066 Uiso 1 1 calc GR . . . .
H01Y H 1.402051 -0.103173 0.254256 0.066 Uiso 1 1 calc GR . . . .
H H 1.392550 0.007181 0.208162 0.066 Uiso 1 1 calc GR . . . .
C01N C 0.4823(3) 0.3411(2) 1.00113(15) 0.0485(7) Uani 1 1 d . . . . .
C01O C 0.9653(3) 0.4481(2) -0.14858(18) 0.0566(9) Uani 1 1 d . . . . .
H01Z H 0.893002 0.419485 -0.139608 0.085 Uiso 1 1 calc GR . . . .
HA H 1.002227 0.458106 -0.207708 0.085 Uiso 1 1 calc GR . . . .
HB H 0.956250 0.513434 -0.125261 0.085 Uiso 1 1 calc GR . . . .
C01Q C 1.1473(3) 0.3553(3) -0.15530(18) 0.0612(9) Uani 1 1 d . . . . .
H01 H 1.197438 0.390731 -0.134379 0.092 Uiso 1 1 calc GR . . . .
HC H 1.157814 0.378334 -0.213492 0.092 Uiso 1 1 calc GR . . . .
HD H 1.162675 0.282061 -0.149318 0.092 Uiso 1 1 calc GR . . . .
C01R C 1.1596(2) 0.1277(2) 0.5974(3) 0.0687(12) Uani 1 1 d . . . . .
H01A H 1.116670 0.090947 0.571093 0.103 Uiso 1 1 calc GR . . . .
H01B H 1.222865 0.085429 0.603794 0.103 Uiso 1 1 calc GR . . . .
H01C H 1.185357 0.190664 0.563185 0.103 Uiso 1 1 calc GR . . . .
C01S C 1.1038(3) 0.0853(2) 0.7510(3) 0.0681(11) Uani 1 1 d . . . . .
H01D H 1.093628 0.125467 0.797608 0.102 Uiso 1 1 calc GR . . . .
H01E H 1.177775 0.054029 0.737243 0.102 Uiso 1 1 calc GR . . . .
H01F H 1.049159 0.032215 0.765564 0.102 Uiso 1 1 calc GR . . . .
C01T C 0.3200(4) 0.3644(3) 1.1236(2) 0.0745(13) Uani 1 1 d . . . . .
H01H H 0.328736 0.437392 1.123235 0.112 Uiso 1 1 calc GR . . . .
H01K H 0.291517 0.334431 1.180455 0.112 Uiso 1 1 calc GR . . . .
H01M H 0.268436 0.353462 1.092692 0.112 Uiso 1 1 calc GR . . . .
C01U C 0.4867(5) 0.2540(4) 1.1371(2) 0.0872(15) Uani 1 1 d . . . . .
H01N H 0.507586 0.187800 1.115798 0.131 Uiso 1 1 calc GR . . . .
H01O H 0.438598 0.244321 1.193586 0.131 Uiso 1 1 calc GR . . . .
H01P H 0.552893 0.288614 1.136574 0.131 Uiso 1 1 calc GR . . . .

loop_
_atom_site_aniso_label
_atom_site_aniso_U_11
_atom_site_aniso_U_22
_atom_site_aniso_U_33
_atom_site_aniso_U_23
_atom_site_aniso_U_13
_atom_site_aniso_U_12
Si01 0.0227(3) 0.0193(2) 0.0234(3) 0.00006(18) -0.0093(2) 0.0019(2)
Si02 0.0188(3) 0.0194(2) 0.0254(3) 0.00041(19) -0.0053(2) 0.00054(19)
O003 0.0276(8) 0.0406(9) 0.0279(8) 0.0003(6) -0.0013(6) 0.0068(7)
O004 0.0511(11) 0.0381(9) 0.0374(9) 0.0031(7) -0.0256(8) 0.0077(8)
C005 0.0228(9) 0.0206(8) 0.0232(8) -0.0023(6) -0.0093(7) 0.0030(7)
N006 0.0323(11) 0.0323(10) 0.0546(13) -0.0013(9) -0.0171(10) 0.0112(8)
C007 0.0217(9) 0.0201(8) 0.0278(9) -0.0015(7) -0.0065(8) 0.0011(7)
C008 0.0221(9) 0.0167(8) 0.0321(10) -0.0008(7) -0.0071(8) 0.0018(7)
C009 0.0220(9) 0.0190(8) 0.0252(9) 0.0023(6) -0.0049(7) -0.0009(7)
C00A 0.0235(10) 0.0227(9) 0.0362(11) -0.0012(8) -0.0135(8) 0.0012(7)
C00B 0.0223(9) 0.0188(8) 0.0263(9) -0.0011(7) -0.0092(7) 0.0028(7)
C00C 0.0284(10) 0.0224(9) 0.0359(10) -0.0026(8) -0.0155(9) 0.0029(8)
C00D 0.0264(10) 0.0291(10) 0.0258(9) -0.0021(7) -0.0074(8) -0.0029(8)
C00E 0.0244(10) 0.0259(9) 0.0290(9) -0.0003(7) -0.0073(8) 0.0020(8)
C00F 0.0223(10) 0.0256(9) 0.0293(10) -0.0014(7) -0.0069(8) 0.0006(7)
C00G 0.0259(10) 0.0213(9) 0.0337(10) 0.0023(7) -0.0061(8) 0.0002(7)
C00H 0.0274(11) 0.0238(9) 0.0397(11) 0.0006(8) -0.0118(9) 0.0003(8)
C00I 0.0382(12) 0.0249(9) 0.0376(11) -0.0033(8) -0.0216(10) 0.0075(9)
C00J 0.0302(11) 0.0219(9) 0.0285(9) 0.0014(7) -0.0090(8) -0.0007(8)
N00K 0.0703(17) 0.0538(14) 0.0272(10) 0.0084(9) -0.0102(11) -0.0145(13)
C00L 0.0318(11) 0.0282(10) 0.0399(12) -0.0124(9) -0.0130(9) 0.0004(8)
C00M 0.0327(11) 0.0254(9) 0.0268(9) -0.0004(7) -0.0114(8) -0.0015(8)
C00N 0.0275(10) 0.0249(9) 0.0273(9) 0.0004(7) -0.0067(8) -0.0007(8)
C00O 0.0314(11) 0.0214(9) 0.0417(12) -0.0018(8) -0.0104(9) -0.0038(8)
C00P 0.0278(11) 0.0249(9) 0.0378(11) 0.0026(8) -0.0118(9) 0.0012(8)
C00Q 0.0292(11) 0.0270(10) 0.0406(12) -0.0022(8) -0.0152(9) -0.0006(8)
C00R 0.0254(10) 0.0251(9) 0.0311(10) 0.0017(7) -0.0071(8) 0.0007(8)
C00S 0.0345(12) 0.0233(9) 0.0416(12) -0.0023(8) -0.0212(10) 0.0015(8)
C00T 0.0308(11) 0.0257(9) 0.0277(10) -0.0004(7) -0.0061(8) -0.0012(8)
C00U 0.0342(12) 0.0348(11) 0.0295(10) -0.0092(8) -0.0098(9) -0.0011(9)
C00V 0.0321(12) 0.0257(10) 0.0365(11) -0.0022(8) -0.0088(9) 0.0064(8)
C00X 0.0274(11) 0.0242(10) 0.0452(13) 0.0068(9) -0.0038(9) -0.0011(8)
C00Y 0.0276(11) 0.0208(9) 0.0457(12) -0.0029(8) -0.0139(10) 0.0036(8)
C00Z 0.0296(11) 0.0297(10) 0.0392(11) -0.0064(9) -0.0112(9) -0.0015(9)
C010 0.0241(11) 0.0280(10) 0.0456(13) -0.0036(9) -0.0075(9) 0.0026(8)
C011 0.0343(12) 0.0255(10) 0.0518(14) 0.0029(9) -0.0150(11) -0.0055(9)
C012 0.0371(13) 0.0375(12) 0.0275(10) -0.0011(9) -0.0034(9) -0.0040(10)
C013 0.0409(13) 0.0368(12) 0.0303(11) -0.0045(9) -0.0071(10) 0.0022(10)
C014 0.0455(14) 0.0205(9) 0.0399(12) 0.0009(8) -0.0204(10) -0.0011(9)
C015 0.0377(13) 0.0334(11) 0.0333(11) 0.0039(9) -0.0120(10) 0.0023(9)
C016 0.0535(16) 0.0348(11) 0.0266(10) 0.0033(9) -0.0110(10) -0.0099(11)
C017 0.0320(12) 0.0324(11) 0.0555(15) -0.0119(10) -0.0173(11) -0.0016(9)
C018 0.0462(13) 0.0271(10) 0.0275(10) -0.0013(8) -0.0175(10) -0.0025(9)
C019 0.0267(11) 0.0187(9) 0.0679(17) -0.0003(10) -0.0107(11) -0.0027(8)
N01A 0.0396(13) 0.0326(11) 0.110(2) -0.0107(13) -0.0331(15) 0.0134(10)
C01B 0.0246(10) 0.0294(10) 0.0379(11) -0.0048(8) -0.0062(9) 0.0055(8)
C01C 0.0402(13) 0.0288(10) 0.0437(13) -0.0055(9) -0.0179(11) -0.0036(9)
C01D 0.0381(13) 0.0242(10) 0.0698(18) 0.0051(11) -0.0264(13) 0.0015(9)
N01E 0.105(3) 0.0724(19) 0.0232(11) -0.0035(11) 0.0013(13) -0.0119(18)
C01F 0.0447(14) 0.0222(9) 0.0378(12) -0.0051(8) -0.0112(10) 0.0012(9)
C01G 0.0278(12) 0.0291(11) 0.0661(17) -0.0114(11) -0.0086(12) 0.0055(9)
C01H 0.0308(12) 0.0240(10) 0.080(2) -0.0100(11) -0.0245(13) 0.0054(9)
C01I 0.0480(15) 0.0236(10) 0.0690(18) -0.0030(10) -0.0393(14) 0.0054(10)
C01J 0.0699(19) 0.0386(12) 0.0258(11) 0.0018(9) -0.0194(12) -0.0072(12)
C01K 0.0510(15) 0.0374(12) 0.0347(12) 0.0082(9) -0.0184(11) -0.0036(11)
C01L 0.0496(16) 0.0487(15) 0.0317(12) -0.0093(10) 0.0002(11) -0.0053(12)
C01M 0.0305(12) 0.0322(12) 0.0691(18) -0.0073(11) -0.0151(12) 0.0108(10)
C01N 0.077(2) 0.0437(14) 0.0240(11) -0.0042(9) -0.0089(12) -0.0180(14)
C01O 0.095(3) 0.0430(14) 0.0374(14) 0.0112(11) -0.0292(16) -0.0229(16)
C01Q 0.080(2) 0.065(2) 0.0281(12) 0.0041(12) 0.0011(14) -0.0189(18)
C01R 0.0272(14) 0.0344(14) 0.140(4) -0.0186(18) -0.0151(18) 0.0091(11)
C01S 0.0531(19) 0.0327(13) 0.135(4) -0.0033(17) -0.057(2) 0.0135(13)
C01T 0.099(3) 0.081(2) 0.0331(14) -0.0191(15) 0.0096(16) -0.041(2)
C01U 0.147(4) 0.087(3) 0.0251(14) 0.0074(15) -0.022(2) -0.016(3)

loop_
_atom_type_symbol
_atom_type_description
_atom_type_scat_dispersion_real
_atom_type_scat_dispersion_imag
_atom_type_scat_source
C C 0.0033 0.0016 'International Tables Vol C Tables 4.2.6.8 and 6.1.1.4'
H H 0.0000 0.0000 'International Tables Vol C Tables 4.2.6.8 and 6.1.1.4'
N N 0.0061 0.0033 'International Tables Vol C Tables 4.2.6.8 and 6.1.1.4'
O O 0.0106 0.0060 'International Tables Vol C Tables 4.2.6.8 and 6.1.1.4'
Si Si 0.0817 0.0704 'International Tables Vol C Tables 4.2.6.8 and 6.1.1.4'

loop_
_geom_angle_atom_site_label_1
_geom_angle_atom_site_label_2
_geom_angle_atom_site_label_3
_geom_angle
_geom_angle_site_symmetry_1
_geom_angle_site_symmetry_3
_geom_angle_publ_flag
C005 Si01 C00B 107.91(8) . . ?
C00A Si01 C005 112.34(9) . . ?
C00A Si01 C00B 112.36(9) . . ?
C00M Si01 C005 112.83(9) . . ?
C00M Si01 C00A 101.73(10) . . ?
C00M Si01 C00B 109.65(10) . . ?
C007 Si02 C008 111.15(9) . . ?
C007 Si02 C009 112.77(9) . . ?
C009 Si02 C008 106.55(9) . . ?
C00N Si02 C007 101.39(10) . . ?
C00N Si02 C008 112.21(10) . . ?
C00N Si02 C009 112.88(9) . . ?
C00F O003 C00T 125.61(17) . . ?
C018 O004 C00S 125.89(17) . . ?
C00C C005 Si01 119.62(15) . . ?
C00H C005 Si01 122.45(15) . . ?
C00H C005 C00C 117.65(18) . . ?
C00Y N006 C01D 120.0(2) . . ?
C00Y N006 C01M 119.4(2) . . ?
C01M N006 C01D 118.4(2) . . ?
C00F C007 Si02 121.07(15) . . ?
C00F C007 C00R 114.88(18) . . ?
C00R C007 Si02 123.86(16) . . ?
C00G C008 Si02 119.79(16) . . ?
C00Z C008 Si02 122.54(17) . . ?
C00Z C008 C00G 117.5(2) . . ?
C00E C009 Si02 119.72(15) . . ?
C00E C009 C00Q 117.50(19) . . ?
C00Q C009 Si02 122.71(16) . . ?
C00S C00A Si01 121.02(18) . . ?
C00S C00A C010 115.6(2) . . ?
C010 C00A Si01 123.39(16) . . ?
C00D C00B Si01 120.02(15) . . ?
C00D C00B C00J 118.17(18) . . ?
C00J C00B Si01 121.71(15) . . ?
C00I C00C C005 121.8(2) . . ?
C00U C00D C00B 121.1(2) . . ?
C00V C00E C009 121.7(2) . . ?
O003 C00F C007 125.17(18) . . ?
O003 C00F C01B 111.98(19) . . ?
C007 C00F C01B 122.8(2) . . ?
C00X C00G C008 121.7(2) . . ?
C005 C00H C011 120.9(2) . . ?
C014 C00I C00C 119.8(2) . . ?
C00B C00J C00O 120.9(2) . . ?
C016 N00K C01O 120.0(3) . . ?
C016 N00K C01Q 120.7(3) . . ?
C01Q N00K C01O 117.9(2) . . ?
C00O C00L C00U 119.9(2) . . ?
C013 C00M Si01 123.27(17) . . ?
C018 C00M Si01 121.04(18) . . ?
C018 C00M C013 115.6(2) . . ?
C00T C00N Si02 121.65(16) . . ?
C00T C00N C015 115.2(2) . . ?
C015 C00N Si02 123.14(17) . . ?
C00L C00O C00J 119.9(2) . . ?
C00R C00P C00Y 119.6(2) . . ?
C01C C00Q C009 121.3(2) . . ?
C00P C00R C007 124.3(2) . . ?
O004 C00S C00A 125.0(2) . . ?
O004 C00S C01I 112.8(2) . . ?
C00A C00S C01I 122.2(2) . . ?
O003 C00T C00N 124.88(19) . . ?
C012 C00T O003 111.8(2) . . ?
C012 C00T C00N 123.4(2) . . ?
C00D C00U C00L 120.1(2) . . ?
C01F C00V C00E 119.5(2) . . ?
C019 C00X C00G 119.8(2) . . ?
N006 C00Y C00P 121.1(2) . . ?
N006 C00Y C01B 121.2(2) . . ?
C01B C00Y C00P 117.7(2) . . ?
C008 C00Z C017 121.2(2) . . ?
C01G C010 C00A 123.4(2) . . ?
C014 C011 C00H 119.9(2) . . ?
C00T C012 C016 120.3(2) . . ?
C01L C013 C00M 123.3(2) . . ?
C00I C014 C011 120.0(2) . . ?
C01K C015 C00N 123.2(2) . . ?
N00K C016 C012 121.1(3) . . ?
N00K C016 C01K 121.5(3) . . ?
C01K C016 C012 117.4(2) . . ?
C019 C017 C00Z 120.0(2) . . ?
O004 C018 C00M 125.1(2) . . ?
O004 C018 C01J 112.6(2) . . ?
C01J C018 C00M 122.3(2) . . ?
C017 C019 C00X 119.8(2) . . ?
C01H N01A C01R 119.8(3) . . ?
C01H N01A C01S 119.5(3) . . ?
C01R N01A C01S 116.7(3) . . ?
C00Y C01B C00F 120.7(2) . . ?
C01F C01C C00Q 119.9(2) . . ?
C01N N01E C01T 120.3(3) . . ?
C01N N01E C01U 119.4(4) . . ?
C01U N01E C01T 119.6(3) . . ?
C01C C01F C00V 120.1(2) . . ?
C010 C01G C01H 119.8(3) . . ?
N01A C01H C01G 120.9(3) . . ?
N01A C01H C01I 120.9(3) . . ?
C01I C01H C01G 118.2(2) . . ?
C01H C01I C00S 120.8(2) . . ?
C01N C01J C018 121.0(3) . . ?
C015 C01K C016 120.5(2) . . ?
C013 C01L C01N 119.7(3) . . ?
N01E C01N C01J 121.4(3) . . ?
N01E C01N C01L 120.5(3) . . ?
C01J C01N C01L 118.1(2) . . ?

loop_
_geom_bond_atom_site_label_1
_geom_bond_atom_site_label_2
_geom_bond_distance
_geom_bond_site_symmetry_2
_geom_bond_publ_flag
Si01 C005 1.873(2) . ?
Si01 C00A 1.843(2) . ?
Si01 C00B 1.877(2) . ?
Si01 C00M 1.834(2) . ?
Si02 C007 1.847(2) . ?
Si02 C008 1.878(2) . ?
Si02 C009 1.875(2) . ?
Si02 C00N 1.839(2) . ?
O003 C00F 1.387(3) . ?
O003 C00T 1.390(3) . ?
O004 C00S 1.386(3) . ?
O004 C018 1.379(3) . ?
C005 C00C 1.396(3) . ?
C005 C00H 1.394(3) . ?
N006 C00Y 1.377(3) . ?
N006 C01D 1.448(4) . ?
N006 C01M 1.444(4) . ?
C007 C00F 1.393(3) . ?
C007 C00R 1.406(3) . ?
C008 C00G 1.397(3) . ?
C008 C00Z 1.396(3) . ?
C009 C00E 1.396(3) . ?
C009 C00Q 1.399(3) . ?
C00A C00S 1.393(3) . ?
C00A C010 1.415(3) . ?
C00B C00D 1.396(3) . ?
C00B C00J 1.397(3) . ?
C00C C00I 1.391(3) . ?
C00D C00U 1.387(3) . ?
C00E C00V 1.393(3) . ?
C00F C01B 1.399(3) . ?
C00G C00X 1.391(3) . ?
C00H C011 1.401(3) . ?
C00I C014 1.376(3) . ?
C00J C00O 1.399(3) . ?
N00K C016 1.371(3) . ?
N00K C01O 1.451(4) . ?
N00K C01Q 1.450(5) . ?
C00L C00O 1.381(3) . ?
C00L C00U 1.392(3) . ?
C00M C013 1.405(3) . ?
C00M C018 1.398(3) . ?
C00N C00T 1.390(3) . ?
C00N C015 1.414(3) . ?
C00P C00R 1.380(3) . ?
C00P C00Y 1.414(3) . ?
C00Q C01C 1.392(3) . ?
C00S C01I 1.401(3) . ?
C00T C012 1.389(3) . ?
C00V C01F 1.388(3) . ?
C00X C019 1.387(4) . ?
C00Y C01B 1.399(3) . ?
C00Z C017 1.397(3) . ?
C010 C01G 1.383(3) . ?
C011 C014 1.391(3) . ?
C012 C016 1.413(4) . ?
C013 C01L 1.383(3) . ?
C015 C01K 1.379(3) . ?
C016 C01K 1.406(4) . ?
C017 C019 1.386(4) . ?
C018 C01J 1.394(3) . ?
N01A C01H 1.380(3) . ?
N01A C01R 1.447(5) . ?
N01A C01S 1.451(5) . ?
C01C C01F 1.387(4) . ?
N01E C01N 1.380(3) . ?
N01E C01T 1.453(6) . ?
N01E C01U 1.447(6) . ?
C01G C01H 1.403(4) . ?
C01H C01I 1.398(4) . ?
C01J C01N 1.388(5) . ?
C01L C01N 1.412(4) . ?

loop_
_smtbx_masks_void_nr
_smtbx_masks_void_average_x
_smtbx_masks_void_average_y
_smtbx_masks_void_average_z
_smtbx_masks_void_volume
_smtbx_masks_void_count_electrons
_smtbx_masks_void_content
1 -0.269 0.000 0.000 362.0 107.2 ?
